data_2242130
loop_
_publ_author_name
'Stephenson, Clifton J.'
'Mague, Joel T.'
'Kamm, Nathaniel'
'Aleman, Nathalie'
'Rich, Dayla'
'Dang, Quynh-Nhu'
'Nguyen, Ha Van'

_publ_section_title
;
 Synthesis, resolution and crystal structures of two enantiomeric
 rhodamine derivatives
;
_journal_coeditor_code SJ5518
_journal_issue 3
_journal_name_full 'Acta Crystallographica Section E'
_journal_page_first 327
_journal_page_last 333
_journal_paper_doi 10.1107/S2056989017001451
_journal_volume 73
_journal_year 2017
_chemical_formula_iupac 'C24 H20 Br N O3'
_chemical_formula_moiety 'C24 H20 Br N O3'
_chemical_formula_sum 'C24 H20 Br N O3'
_chemical_formula_weight 450.32
_chemical_name_systematic (1<i>R</i>)-6'-Bromo-3'-diethylamino-3<i>H</i>-spiro[2-benzofuran-1,9'-xanthen]-3-one
_space_group_crystal_system orthorhombic
_space_group_IT_number 19
_space_group_name_Hall 'P 2ac 2ab'
_space_group_name_H-M_alt 'P 21 21 21'
_symmetry_space_group_name_Hall 'P 2ac 2ab'
_symmetry_space_group_name_H-M 'P 21 21 21'
_atom_sites_solution_hydrogens geom
_atom_sites_solution_primary direct
_atom_sites_solution_secondary difmap
_audit_creation_method SHELXL-2014/7
_cell_angle_alpha 90
_cell_angle_beta 90
_cell_angle_gamma 90
_cell_formula_units_Z 8
_cell_length_a 8.1529(13)
_cell_length_b 18.185(3)
_cell_length_c 26.860(4)
_cell_measurement_reflns_used 7498
_cell_measurement_temperature 100(2)
_cell_measurement_theta_max 25.2964
_cell_measurement_theta_min 2.2399
_cell_volume 3982.3(11)
_computing_cell_refinement
;
<i>SAINT</i> (Bruker, 2016)
;
_computing_data_collection
;
<i>APEX3</i> (Bruker, 2016)
;
_computing_data_reduction
;
<i>SAINT</i> (Bruker, 2016)
;
_computing_molecular_graphics
;
<i>DIAMOND</i> (Brandenburg & Putz, 2012)
;
_computing_publication_material
;
<i>SHELXTL</i> (Sheldrick, 2008)
;
_computing_structure_refinement
;
<i>SHELXL2014</i> (Sheldrick, 2015<i>b</i>)
;
_computing_structure_solution
;
<i>SHELXT</i> (Sheldrick, 2015<i>a</i>)
;
_diffrn_ambient_temperature 100(2)
_diffrn_detector_area_resol_mean 8.3333
_diffrn_measured_fraction_theta_full 0.990
_diffrn_measured_fraction_theta_max 0.962
_diffrn_measurement_device_type 'Bruker SMART APEX CCD'
_diffrn_measurement_method '\f and \w scans'
_diffrn_radiation_monochromator graphite
_diffrn_radiation_type MoK\a
_diffrn_radiation_wavelength 0.71073
_diffrn_reflns_av_R_equivalents 0.0754
_diffrn_reflns_limit_h_max 10
_diffrn_reflns_limit_h_min -10
_diffrn_reflns_limit_k_max 24
_diffrn_reflns_limit_k_min -23
_diffrn_reflns_limit_l_max 36
_diffrn_reflns_limit_l_min -35
_diffrn_reflns_number 38240
_diffrn_reflns_theta_full 28.500
_diffrn_reflns_theta_max 29.139
_diffrn_reflns_theta_min 1.352
_exptl_absorpt_coefficient_mu 2.090
_exptl_absorpt_correction_T_max 0.92
_exptl_absorpt_correction_T_min 0.70
_exptl_absorpt_correction_type multi-scan
_exptl_absorpt_process_details
;
(<i>SADABS</i>; Bruker, 2016)
;
_exptl_crystal_colour colourless
_exptl_crystal_density_diffrn 1.502
_exptl_crystal_density_method 'not measured'
_exptl_crystal_description column
_exptl_crystal_F_000 1840
_exptl_crystal_size_max 0.260
_exptl_crystal_size_mid 0.060
_exptl_crystal_size_min 0.040
_refine_diff_density_max 0.920
_refine_diff_density_min -0.342
_refine_ls_abs_structure_details
;
Flack <i>x</i> determined using 2575 quotients
[(<i>I</i>^+^)-(<i>I</i>^-^)]/[(<i>I</i>^+^)+(<i>I</i>^-^)
(Parsons <i>et al.</i>, 2013)
;
_refine_ls_abs_structure_Flack -0.002(6)
_refine_ls_extinction_method none
_refine_ls_goodness_of_fit_ref 0.968
_refine_ls_hydrogen_treatment constr
_refine_ls_matrix_type full
_refine_ls_number_parameters 527
_refine_ls_number_reflns 10174
_refine_ls_number_restraints 0
_refine_ls_restrained_S_all 0.968
_refine_ls_R_factor_all 0.0778
_refine_ls_R_factor_gt 0.0445
_refine_ls_shift/su_max 0.001
_refine_ls_shift/su_mean 0.000
_refine_ls_structure_factor_coef Fsqd
_refine_ls_weighting_details 'w=1/[\s^2^(Fo^2^)+(0.0089P)^2^] where P=(Fo^2^+2Fc^2^)/3'
_refine_ls_weighting_scheme calc
_refine_ls_wR_factor_gt 0.0848
_refine_ls_wR_factor_ref 0.0934
_reflns_number_gt 7285
_reflns_number_total 10174
_reflns_threshold_expression 'I > 2\s(I)'
_cod_data_source_file sj5518sup1.cif
_cod_data_source_block 5
_cod_database_code 2242130
_shelx_space_group_comment
;
The symmetry employed for this shelxl refinement is uniquely defined
by the following loop, which should always be used as a source of
symmetry information in preference to the above space-group names.
They are only intended as comments.
;
_shelx_estimated_absorpt_t_min 0.612
_shelx_estimated_absorpt_t_max 0.921

loop_
_space_group_symop_operation_xyz
'x, y, z'
'-x+1/2, -y, z+1/2'
'-x, y+1/2, -z+1/2'
'x+1/2, -y+1/2, -z'

loop_
_atom_site_type_symbol
_atom_site_label
_atom_site_fract_x
_atom_site_fract_y
_atom_site_fract_z
_atom_site_U_iso_or_equiv
_atom_site_adp_type
_atom_site_calc_flag
_atom_site_occupancy
Br Br1 0.52585(6) 0.63496(3) 0.28218(2) 0.02849(13) Uani d 1
O O1 0.6662(4) 0.57150(16) 0.46407(11) 0.0189(7) Uani d 1
O O2 0.4245(3) 0.39341(16) 0.46124(11) 0.0153(7) Uani d 1
O O3 0.2630(4) 0.29559(18) 0.44638(11) 0.0207(7) Uani d 1
N N1 0.8582(5) 0.5506(2) 0.63051(13) 0.0178(8) Uani d 1
C C1 0.6260(5) 0.5413(2) 0.41884(16) 0.0160(10) Uani d 1
C C2 0.6056(5) 0.5918(2) 0.38032(16) 0.0181(10) Uani d 1
H H2 0.6212 0.6429 0.3860 0.022 Uiso calc 1
C C3 0.5626(5) 0.5663(3) 0.33398(16) 0.0191(10) Uani d 1
C C4 0.5443(5) 0.4916(3) 0.32441(16) 0.0199(10) Uani d 1
H H4 0.5175 0.4747 0.2920 0.024 Uiso calc 1
C C5 0.5659(5) 0.4425(2) 0.36318(16) 0.0180(10) Uani d 1
H H5 0.5552 0.3913 0.3571 0.022 Uiso calc 1
C C6 0.6035(5) 0.4671(2) 0.41148(16) 0.0149(9) Uani d 1
C C7 0.6029(5) 0.4136(2) 0.45477(15) 0.0136(9) Uani d 1
C C8 0.6652(5) 0.4501(2) 0.50108(15) 0.0130(9) Uani d 1
C C9 0.6964(5) 0.4098(2) 0.54461(16) 0.0157(10) Uani d 1
H H9 0.6778 0.3583 0.5443 0.019 Uiso calc 1
C C10 0.7528(5) 0.4418(2) 0.58754(16) 0.0137(9) Uani d 1
H H10 0.7699 0.4124 0.6163 0.016 Uiso calc 1
C C11 0.7859(5) 0.5186(2) 0.58949(16) 0.0152(9) Uani d 1
C C12 0.7507(5) 0.5598(2) 0.54662(16) 0.0156(10) Uani d 1
H H12 0.7657 0.6116 0.5467 0.019 Uiso calc 1
C C13 0.6939(5) 0.5246(2) 0.50400(16) 0.0147(9) Uani d 1
C C14 0.8803(6) 0.5091(3) 0.67630(16) 0.0214(11) Uani d 1
H H14A 0.9644 0.5337 0.6970 0.026 Uiso calc 1
H H14B 0.9215 0.4594 0.6680 0.026 Uiso calc 1
C C15 0.7228(6) 0.5018(3) 0.70632(17) 0.0221(11) Uani d 1
H H15A 0.6887 0.5504 0.7182 0.033 Uiso calc 1
H H15B 0.7420 0.4693 0.7349 0.033 Uiso calc 1
H H15C 0.6365 0.4809 0.6852 0.033 Uiso calc 1
C C16 0.8935(5) 0.6297(3) 0.63138(17) 0.0219(10) Uani d 1
H H16A 0.9442 0.6437 0.5993 0.026 Uiso calc 1
H H16B 0.9746 0.6396 0.6580 0.026 Uiso calc 1
C C17 0.7432(6) 0.6778(3) 0.64011(19) 0.0303(13) Uani d 1
H H17A 0.7756 0.7297 0.6393 0.045 Uiso calc 1
H H17B 0.6955 0.6663 0.6727 0.045 Uiso calc 1
H H17C 0.6620 0.6684 0.6140 0.045 Uiso calc 1
C C18 0.6792(5) 0.3401(2) 0.44466(15) 0.0131(9) Uani d 1
C C19 0.8454(5) 0.3221(2) 0.44054(16) 0.0153(10) Uani d 1
H H19 0.9282 0.3586 0.4430 0.018 Uiso calc 1
C C20 0.8845(6) 0.2494(2) 0.43276(15) 0.0179(10) Uani d 1
H H20 0.9964 0.2357 0.4295 0.022 Uiso calc 1
C C21 0.7630(6) 0.1948(2) 0.42956(16) 0.0174(10) Uani d 1
H H21 0.7943 0.1451 0.4244 0.021 Uiso calc 1
C C22 0.5991(6) 0.2123(2) 0.43380(15) 0.0163(10) Uani d 1
H H22 0.5162 0.1757 0.4315 0.020 Uiso calc 1
C C23 0.5604(5) 0.2865(2) 0.44160(15) 0.0132(9) Uani d 1
C C24 0.3991(6) 0.3206(2) 0.44915(15) 0.0146(9) Uani d 1
Br Br2 0.41662(7) 0.36508(3) 0.88995(2) 0.03217(14) Uani d 1
O O4 0.3369(4) 0.51090(15) 0.72672(11) 0.0169(7) Uani d 1
O O5 0.2069(3) 0.69908(16) 0.79230(11) 0.0160(7) Uani d 1
O O6 0.1534(4) 0.80937(16) 0.82613(12) 0.0197(7) Uani d 1
N N2 0.2868(5) 0.61160(19) 0.56403(13) 0.0177(9) Uani d 1
C C25 0.3579(5) 0.5173(2) 0.77747(15) 0.0138(9) Uani d 1
C C26 0.3746(5) 0.4512(2) 0.80330(16) 0.0181(10) Uani d 1
H H26 0.3753 0.4054 0.7863 0.022 Uiso calc 1
C C27 0.3900(6) 0.4545(2) 0.85438(17) 0.0216(11) Uani d 1
C C28 0.3868(6) 0.5198(2) 0.88052(17) 0.0210(11) Uani d 1
H H28 0.3940 0.5202 0.9158 0.025 Uiso calc 1
C C29 0.3727(5) 0.5850(3) 0.85389(16) 0.0188(10) Uani d 1
H H29 0.3722 0.6305 0.8713 0.023 Uiso calc 1
C C30 0.3594(5) 0.5848(2) 0.80207(16) 0.0147(9) Uani d 1
C C31 0.3510(5) 0.6566(2) 0.77414(16) 0.0149(9) Uani d 1
C C32 0.3316(5) 0.6439(2) 0.71915(16) 0.0134(9) Uani d 1
C C33 0.3218(5) 0.7029(2) 0.68601(17) 0.0167(10) Uani d 1
H H33 0.3261 0.7515 0.6988 0.020 Uiso calc 1
C C34 0.3063(5) 0.6929(2) 0.63567(17) 0.0157(10) Uani d 1
H H34 0.2980 0.7347 0.6146 0.019 Uiso calc 1
C C35 0.3021(5) 0.6217(2) 0.61428(16) 0.0140(9) Uani d 1
C C36 0.3144(5) 0.5622(2) 0.64719(16) 0.0155(10) Uani d 1
H H36 0.3142 0.5134 0.6346 0.019 Uiso calc 1
C C37 0.3271(5) 0.5742(2) 0.69832(17) 0.0153(10) Uani d 1
C C38 0.2429(6) 0.6721(3) 0.53094(16) 0.0206(11) Uani d 1
H H38A 0.1740 0.7075 0.5495 0.025 Uiso calc 1
H H38B 0.1762 0.6524 0.5032 0.025 Uiso calc 1
C C39 0.3903(7) 0.7128(3) 0.50945(19) 0.0316(13) Uani d 1
H H39A 0.4631 0.6776 0.4928 0.047 Uiso calc 1
H H39B 0.4499 0.7373 0.5364 0.047 Uiso calc 1
H H39C 0.3525 0.7495 0.4853 0.047 Uiso calc 1
C C40 0.3094(5) 0.5399(2) 0.54013(16) 0.0157(10) Uani d 1
H H40A 0.3904 0.5113 0.5596 0.019 Uiso calc 1
H H40B 0.3559 0.5477 0.5065 0.019 Uiso calc 1
C C41 0.1539(6) 0.4950(3) 0.53531(18) 0.0235(11) Uani d 1
H H41A 0.0719 0.5232 0.5167 0.035 Uiso calc 1
H H41B 0.1113 0.4835 0.5685 0.035 Uiso calc 1
H H41C 0.1780 0.4491 0.5176 0.035 Uiso calc 1
C C42 0.4921(5) 0.7074(2) 0.78662(15) 0.0146(9) Uani d 1
C C43 0.6590(5) 0.6963(2) 0.78122(17) 0.0173(10) Uani d 1
H H43 0.7009 0.6508 0.7692 0.021 Uiso calc 1
C C44 0.7637(6) 0.7538(3) 0.79392(16) 0.0202(11) Uani d 1
H H44 0.8789 0.7471 0.7912 0.024 Uiso calc 1
C C45 0.7029(6) 0.8208(3) 0.81042(16) 0.0188(10) Uani d 1
H H45 0.7765 0.8601 0.8171 0.023 Uiso calc 1
C C46 0.5359(6) 0.8311(2) 0.81717(15) 0.0171(10) Uani d 1
H H46 0.4936 0.8761 0.8296 0.021 Uiso calc 1
C C47 0.4327(5) 0.7732(2) 0.80510(15) 0.0140(10) Uani d 1
C C48 0.2526(6) 0.7669(2) 0.80989(15) 0.0143(9) Uani d 1

loop_
_atom_site_aniso_label
_atom_site_aniso_U_11
_atom_site_aniso_U_22
_atom_site_aniso_U_33
_atom_site_aniso_U_12
_atom_site_aniso_U_13
_atom_site_aniso_U_23
Br1 0.0362(3) 0.0288(3) 0.0205(2) -0.0066(2) -0.0075(2) 0.0118(2)
O1 0.0273(19) 0.0155(17) 0.0138(16) -0.0017(14) -0.0018(14) 0.0019(13)
O2 0.0097(16) 0.0177(15) 0.0185(16) 0.0001(12) 0.0024(13) 0.0030(12)
O3 0.0149(18) 0.028(2) 0.0191(18) -0.0049(15) -0.0008(14) 0.0029(14)
N1 0.018(2) 0.021(2) 0.0152(19) 0.0014(17) -0.0011(16) 0.0002(16)
C1 0.013(2) 0.020(2) 0.015(2) 0.0021(19) -0.0005(18) -0.0004(18)
C2 0.019(3) 0.014(2) 0.021(2) 0.000(2) -0.002(2) 0.0045(18)
C3 0.016(3) 0.024(3) 0.017(2) -0.002(2) 0.0003(19) 0.0095(19)
C4 0.019(3) 0.027(3) 0.014(2) -0.004(2) -0.0009(19) 0.0027(19)
C5 0.017(3) 0.016(2) 0.022(2) -0.0027(19) 0.0017(19) 0.0015(19)
C6 0.010(2) 0.015(2) 0.019(2) 0.0011(19) 0.0011(19) 0.0013(18)
C7 0.010(2) 0.014(2) 0.017(2) -0.0022(19) 0.0011(18) 0.0006(18)
C8 0.011(2) 0.016(2) 0.012(2) 0.0033(18) 0.0044(18) 0.0017(18)
C9 0.015(2) 0.011(2) 0.021(2) 0.0030(19) 0.0031(19) 0.0022(18)
C10 0.015(2) 0.014(2) 0.012(2) 0.0042(19) 0.0017(18) 0.0010(17)
C11 0.010(2) 0.018(2) 0.018(2) 0.0016(19) 0.0016(19) 0.0004(19)
C12 0.013(2) 0.013(2) 0.021(2) 0.0006(18) 0.0000(19) 0.0001(19)
C13 0.013(2) 0.016(2) 0.015(2) 0.0046(18) 0.0008(18) 0.0054(18)
C14 0.023(3) 0.024(3) 0.017(2) -0.001(2) -0.006(2) 0.000(2)
C15 0.025(3) 0.025(3) 0.016(2) -0.003(2) 0.001(2) 0.000(2)
C16 0.022(2) 0.021(2) 0.023(2) 0.000(2) 0.0003(19) -0.001(2)
C17 0.035(3) 0.026(3) 0.030(3) 0.008(2) -0.001(2) -0.002(2)
C18 0.016(2) 0.015(2) 0.009(2) 0.0005(18) -0.0009(17) 0.0006(17)
C19 0.013(2) 0.018(2) 0.014(2) -0.0031(19) -0.0002(18) -0.0012(18)
C20 0.016(3) 0.023(3) 0.015(2) 0.002(2) 0.0020(19) -0.0012(19)
C21 0.025(3) 0.010(2) 0.018(2) 0.006(2) 0.002(2) -0.0019(18)
C22 0.017(2) 0.016(2) 0.016(2) -0.007(2) -0.0005(19) -0.0013(18)
C23 0.010(2) 0.018(2) 0.011(2) -0.0027(18) -0.0023(17) 0.0008(17)
C24 0.019(2) 0.017(2) 0.009(2) -0.002(2) -0.0042(19) 0.0048(17)
Br2 0.0550(4) 0.0189(2) 0.0226(3) -0.0016(3) -0.0038(2) 0.0063(2)
O4 0.0253(18) 0.0118(16) 0.0137(16) 0.0004(13) -0.0002(13) -0.0007(12)
O5 0.0130(16) 0.0137(16) 0.0214(18) 0.0008(13) 0.0012(13) -0.0047(13)
O6 0.0212(18) 0.0146(17) 0.0234(18) 0.0058(14) -0.0011(14) -0.0038(13)
N2 0.025(2) 0.0130(19) 0.0146(19) 0.0028(16) 0.0010(17) 0.0005(15)
C25 0.011(2) 0.019(2) 0.011(2) -0.0026(18) 0.0023(18) -0.0015(18)
C26 0.023(3) 0.013(2) 0.018(2) -0.002(2) -0.001(2) 0.0002(18)
C27 0.024(3) 0.016(2) 0.025(3) -0.001(2) -0.005(2) 0.002(2)
C28 0.030(3) 0.017(2) 0.016(2) -0.001(2) -0.003(2) 0.0015(18)
C29 0.023(3) 0.017(2) 0.017(2) -0.003(2) -0.002(2) -0.0030(19)
C30 0.012(2) 0.016(2) 0.017(2) -0.0029(19) -0.0013(18) -0.0002(18)
C31 0.011(2) 0.015(2) 0.019(2) 0.0036(17) 0.0035(18) -0.0014(18)
C32 0.013(2) 0.012(2) 0.016(2) -0.0023(18) -0.0001(18) 0.0016(19)
C33 0.014(2) 0.014(2) 0.022(3) 0.0023(19) 0.002(2) 0.0011(19)
C34 0.014(2) 0.011(2) 0.022(2) 0.0005(19) -0.0011(19) 0.0038(19)
C35 0.011(2) 0.016(2) 0.015(2) 0.0015(17) 0.0013(17) -0.0025(18)
C36 0.015(2) 0.013(2) 0.019(2) 0.0032(19) 0.0007(19) -0.0016(19)
C37 0.011(2) 0.015(2) 0.020(2) -0.0014(19) 0.0010(18) 0.0013(19)
C38 0.027(3) 0.021(3) 0.014(2) 0.004(2) -0.003(2) 0.0025(19)
C39 0.040(3) 0.023(3) 0.032(3) 0.001(3) 0.011(3) 0.006(2)
C40 0.014(2) 0.020(2) 0.013(2) 0.004(2) -0.0001(18) -0.0015(18)
C41 0.019(3) 0.024(3) 0.027(3) 0.001(2) 0.001(2) -0.004(2)
C42 0.018(2) 0.012(2) 0.014(2) -0.0009(18) -0.0014(19) -0.0008(18)
C43 0.017(2) 0.020(2) 0.015(2) 0.0016(19) 0.000(2) -0.001(2)
C44 0.017(3) 0.025(3) 0.019(3) -0.002(2) -0.0004(19) 0.003(2)
C45 0.020(3) 0.021(3) 0.016(2) -0.007(2) -0.0051(19) 0.0021(19)
C46 0.026(3) 0.013(2) 0.013(2) -0.001(2) -0.002(2) 0.0020(18)
C47 0.018(3) 0.015(2) 0.009(2) -0.0012(19) -0.0036(18) 0.0028(17)
C48 0.019(2) 0.016(2) 0.008(2) 0.004(2) -0.0014(18) 0.0019(18)

loop_
_atom_type_symbol
_atom_type_description
_atom_type_scat_dispersion_real
_atom_type_scat_dispersion_imag
_atom_type_scat_source
C C 0.0033 0.0016 'International Tables Vol C Tables 4.2.6.8 and 6.1.1.4'
H H 0.0000 0.0000 'International Tables Vol C Tables 4.2.6.8 and 6.1.1.4'
N N 0.0061 0.0033 'International Tables Vol C Tables 4.2.6.8 and 6.1.1.4'
O O 0.0106 0.0060 'International Tables Vol C Tables 4.2.6.8 and 6.1.1.4'
Br Br -0.2901 2.4595 'International Tables Vol C Tables 4.2.6.8 and 6.1.1.4'

loop_
_geom_angle_atom_site_label_1
_geom_angle_atom_site_label_2
_geom_angle_atom_site_label_3
_geom_angle
_geom_angle_publ_flag
C1 O1 C13 118.4(3) ?
C24 O2 C7 110.6(3) y
C11 N1 C14 120.6(4) ?
C11 N1 C16 120.7(4) ?
C14 N1 C16 118.1(4) ?
O1 C1 C6 123.5(4) ?
O1 C1 C2 114.9(4) ?
C6 C1 C2 121.6(4) ?
C3 C2 C1 118.7(4) ?
C3 C2 H2 120.7 ?
C1 C2 H2 120.7 ?
C2 C3 C4 121.7(4) ?
C2 C3 Br1 118.9(3) ?
C4 C3 Br1 119.4(3) ?
C5 C4 C3 118.6(4) ?
C5 C4 H4 120.7 ?
C3 C4 H4 120.7 ?
C4 C5 C6 121.1(4) ?
C4 C5 H5 119.4 ?
C6 C5 H5 119.4 ?
C1 C6 C5 118.2(4) ?
C1 C6 C7 121.3(4) ?
C5 C6 C7 120.2(4) ?
C8 C7 C18 113.9(4) y
C8 C7 O2 109.8(3) y
C18 C7 O2 101.8(3) y
C8 C7 C6 110.6(3) y
C18 C7 C6 115.5(3) y
O2 C7 C6 104.3(3) y
C13 C8 C9 115.8(4) ?
C13 C8 C7 122.7(4) ?
C9 C8 C7 121.4(4) ?
C10 C9 C8 122.7(4) ?
C10 C9 H9 118.7 ?
C8 C9 H9 118.7 ?
C9 C10 C11 120.7(4) ?
C9 C10 H10 119.6 ?
C11 C10 H10 119.6 ?
N1 C11 C12 121.1(4) ?
N1 C11 C10 121.7(4) ?
C12 C11 C10 117.1(4) ?
C13 C12 C11 119.8(4) ?
C13 C12 H12 120.1 ?
C11 C12 H12 120.1 ?
C8 C13 O1 122.2(4) ?
C8 C13 C12 123.8(4) ?
O1 C13 C12 114.0(4) ?
N1 C14 C15 112.9(4) ?
N1 C14 H14A 109.0 ?
C15 C14 H14A 109.0 ?
N1 C14 H14B 109.0 ?
C15 C14 H14B 109.0 ?
H14A C14 H14B 107.8 ?
C14 C15 H15A 109.5 ?
C14 C15 H15B 109.5 ?
H15A C15 H15B 109.5 ?
C14 C15 H15C 109.5 ?
H15A C15 H15C 109.5 ?
H15B C15 H15C 109.5 ?
N1 C16 C17 114.1(4) ?
N1 C16 H16A 108.7 ?
C17 C16 H16A 108.7 ?
N1 C16 H16B 108.7 ?
C17 C16 H16B 108.7 ?
H16A C16 H16B 107.6 ?
C16 C17 H17A 109.5 ?
C16 C17 H17B 109.5 ?
H17A C17 H17B 109.5 ?
C16 C17 H17C 109.5 ?
H17A C17 H17C 109.5 ?
H17B C17 H17C 109.5 ?
C23 C18 C19 120.7(4) ?
C23 C18 C7 110.5(4) ?
C19 C18 C7 128.8(4) ?
C20 C19 C18 117.5(4) ?
C20 C19 H19 121.2 ?
C18 C19 H19 121.2 ?
C19 C20 C21 121.7(4) ?
C19 C20 H20 119.2 ?
C21 C20 H20 119.2 ?
C22 C21 C20 121.0(4) ?
C22 C21 H21 119.5 ?
C20 C21 H21 119.5 ?
C21 C22 C23 116.9(4) ?
C21 C22 H22 121.5 ?
C23 C22 H22 121.5 ?
C18 C23 C22 122.1(4) ?
C18 C23 C24 108.9(4) ?
C22 C23 C24 129.0(4) ?
O3 C24 O2 121.1(4) y
O3 C24 C23 131.2(4) ?
O2 C24 C23 107.7(4) y
C25 O4 C37 118.8(3) ?
C48 O5 C31 111.4(3) y
C35 N2 C38 121.5(4) ?
C35 N2 C40 122.7(3) ?
C38 N2 C40 115.8(4) ?
O4 C25 C26 115.6(4) ?
O4 C25 C30 122.9(4) ?
C26 C25 C30 121.5(4) ?
C27 C26 C25 117.8(4) ?
C27 C26 H26 121.1 ?
C25 C26 H26 121.1 ?
C26 C27 C28 122.8(4) ?
C26 C27 Br2 118.3(3) ?
C28 C27 Br2 118.9(3) ?
C27 C28 C29 118.3(4) ?
C27 C28 H28 120.9 ?
C29 C28 H28 120.9 ?
C28 C29 C30 121.2(4) ?
C28 C29 H29 119.4 ?
C30 C29 H29 119.4 ?
C25 C30 C29 118.4(4) ?
C25 C30 C31 121.8(4) ?
C29 C30 C31 119.8(4) ?
O5 C31 C32 108.6(3) y
O5 C31 C30 108.8(3) y
C32 C31 C30 111.1(3) y
O5 C31 C42 102.2(3) y
C32 C31 C42 113.0(3) y
C30 C31 C42 112.6(3) y
C37 C32 C33 116.3(4) ?
C37 C32 C31 122.6(4) ?
C33 C32 C31 121.0(4) ?
C34 C33 C32 122.2(4) ?
C34 C33 H33 118.9 ?
C32 C33 H33 118.9 ?
C33 C34 C35 121.5(4) ?
C33 C34 H34 119.2 ?
C35 C34 H34 119.2 ?
N2 C35 C36 121.7(4) ?
N2 C35 C34 121.6(4) ?
C36 C35 C34 116.6(4) ?
C37 C36 C35 120.4(4) ?
C37 C36 H36 119.8 ?
C35 C36 H36 119.8 ?
O4 C37 C32 122.5(4) ?
O4 C37 C36 114.7(4) ?
C32 C37 C36 122.8(4) ?
N2 C38 C39 113.8(4) ?
N2 C38 H38A 108.8 ?
C39 C38 H38A 108.8 ?
N2 C38 H38B 108.8 ?
C39 C38 H38B 108.8 ?
H38A C38 H38B 107.7 ?
C38 C39 H39A 109.5 ?
C38 C39 H39B 109.5 ?
H39A C39 H39B 109.5 ?
C38 C39 H39C 109.5 ?
H39A C39 H39C 109.5 ?
H39B C39 H39C 109.5 ?
N2 C40 C41 114.3(4) ?
N2 C40 H40A 108.7 ?
C41 C40 H40A 108.7 ?
N2 C40 H40B 108.7 ?
C41 C40 H40B 108.7 ?
H40A C40 H40B 107.6 ?
C40 C41 H41A 109.5 ?
C40 C41 H41B 109.5 ?
H41A C41 H41B 109.5 ?
C40 C41 H41C 109.5 ?
H41A C41 H41C 109.5 ?
H41B C41 H41C 109.5 ?
C47 C42 C43 120.6(4) ?
C47 C42 C31 110.0(4) ?
C43 C42 C31 129.4(4) ?
C42 C43 C44 117.8(4) ?
C42 C43 H43 121.1 ?
C44 C43 H43 121.1 ?
C45 C44 C43 121.3(4) ?
C45 C44 H44 119.4 ?
C43 C44 H44 119.4 ?
C46 C45 C44 120.7(4) ?
C46 C45 H45 119.7 ?
C44 C45 H45 119.7 ?
C47 C46 C45 117.6(4) ?
C47 C46 H46 121.2 ?
C45 C46 H46 121.2 ?
C42 C47 C46 121.9(4) ?
C42 C47 C48 108.2(4) ?
C46 C47 C48 129.9(4) ?
O6 C48 O5 121.3(4) y
O6 C48 C47 130.7(4) ?
O5 C48 C47 108.0(4) y

loop_
_geom_bond_atom_site_label_1
_geom_bond_atom_site_label_2
_geom_bond_distance
_geom_bond_publ_flag
Br1 C3 1.893(4) ?
O1 C1 1.373(5) ?
O1 C13 1.389(5) ?
O2 C24 1.379(5) y
O2 C7 1.510(5) y
O3 C24 1.201(5) y
N1 C11 1.379(5) ?
N1 C14 1.455(5) ?
N1 C16 1.466(6) ?
C1 C6 1.376(6) ?
C1 C2 1.394(6) ?
C2 C3 1.374(6) ?
C2 H2 0.9500 ?
C3 C4 1.390(6) ?
C4 C5 1.383(6) ?
C4 H4 0.9500 ?
C5 C6 1.406(6) ?
C5 H5 0.9500 ?
C6 C7 1.516(6) y
C7 C8 1.499(6) y
C7 C18 1.499(6) y
C8 C13 1.376(6) ?
C8 C9 1.403(6) ?
C9 C10 1.371(6) ?
C9 H9 0.9500 ?
C10 C11 1.423(6) ?
C10 H10 0.9500 ?
C11 C12 1.403(6) ?
C12 C13 1.391(6) ?
C12 H12 0.9500 ?
C14 C15 1.522(6) ?
C14 H14A 0.9900 ?
C14 H14B 0.9900 ?
C15 H15A 0.9800 ?
C15 H15B 0.9800 ?
C15 H15C 0.9800 ?
C16 C17 1.524(6) ?
C16 H16A 0.9900 ?
C16 H16B 0.9900 ?
C17 H17A 0.9800 ?
C17 H17B 0.9800 ?
C17 H17C 0.9800 ?
C18 C23 1.377(6) ?
C18 C19 1.398(6) ?
C19 C20 1.376(6) ?
C19 H19 0.9500 ?
C20 C21 1.404(6) ?
C20 H20 0.9500 ?
C21 C22 1.378(6) ?
C21 H21 0.9500 ?
C22 C23 1.402(6) ?
C22 H22 0.9500 ?
C23 C24 1.467(6) y
Br2 C27 1.899(4) ?
O4 C25 1.379(5) ?
O4 C37 1.383(5) ?
O5 C48 1.373(5) y
O5 C31 1.488(5) y
O6 C48 1.200(5) y
N2 C35 1.368(5) ?
N2 C38 1.458(5) ?
N2 C40 1.465(5) ?
C25 C26 1.394(6) ?
C25 C30 1.394(6) ?
C26 C27 1.379(6) ?
C26 H26 0.9500 ?
C27 C28 1.380(6) ?
C28 C29 1.388(6) ?
C28 H28 0.9500 ?
C29 C30 1.396(6) ?
C29 H29 0.9500 ?
C30 C31 1.508(6) y
C31 C32 1.503(6) y
C31 C42 1.513(6) y
C32 C37 1.387(6) ?
C32 C33 1.395(6) ?
C33 C34 1.370(6) ?
C33 H33 0.9500 ?
C34 C35 1.418(6) ?
C34 H34 0.9500 ?
C35 C36 1.401(6) ?
C36 C37 1.394(6) ?
C36 H36 0.9500 ?
C38 C39 1.525(7) ?
C38 H38A 0.9900 ?
C38 H38B 0.9900 ?
C39 H39A 0.9800 ?
C39 H39B 0.9800 ?
C39 H39C 0.9800 ?
C40 C41 1.513(6) ?
C40 H40A 0.9900 ?
C40 H40B 0.9900 ?
C41 H41A 0.9800 ?
C41 H41B 0.9800 ?
C41 H41C 0.9800 ?
C42 C47 1.382(6) ?
C42 C43 1.384(6) ?
C43 C44 1.393(6) ?
C43 H43 0.9500 ?
C44 C45 1.388(6) ?
C44 H44 0.9500 ?
C45 C46 1.386(6) ?
C45 H45 0.9500 ?
C46 C47 1.386(6) ?
C46 H46 0.9500 ?
C47 C48 1.478(6) y

loop_
_geom_hbond_atom_site_label_D
_geom_hbond_atom_site_label_H
_geom_hbond_atom_site_label_A
_geom_hbond_site_symmetry_A
_geom_hbond_distance_DH
_geom_hbond_distance_HA
_geom_hbond_distance_DA
_geom_hbond_angle_DHA
C16 H16B Cg 1_655 0.99 2.81 3.583(4) 136
C40 H40A Cg1 . 0.99 2.79 3.534(4) 132
C40 H40B Cg2 . 0.99 2.83 3.580(4) 133

loop_
_geom_torsion_atom_site_label_1
_geom_torsion_atom_site_label_2
_geom_torsion_atom_site_label_3
_geom_torsion_atom_site_label_4
_geom_torsion
C13 O1 C1 C6 3.3(6)
C13 O1 C1 C2 -177.9(4)
O1 C1 C2 C3 -179.0(4)
C6 C1 C2 C3 -0.2(7)
C1 C2 C3 C4 -2.1(7)
C1 C2 C3 Br1 177.4(3)
C2 C3 C4 C5 1.8(7)
Br1 C3 C4 C5 -177.7(3)
C3 C4 C5 C6 0.8(7)
O1 C1 C6 C5 -178.7(4)
C2 C1 C6 C5 2.7(7)
O1 C1 C6 C7 7.1(7)
C2 C1 C6 C7 -171.5(4)
C4 C5 C6 C1 -3.0(7)
C4 C5 C6 C7 171.3(4)
C24 O2 C7 C8 -128.9(4)
C24 O2 C7 C18 -7.9(4)
C24 O2 C7 C6 112.6(3)
C1 C6 C7 C8 -12.5(6)
C5 C6 C7 C8 173.4(4)
C1 C6 C7 C18 -143.7(4)
C5 C6 C7 C18 42.2(5)
C1 C6 C7 O2 105.5(4)
C5 C6 C7 O2 -68.6(5)
C18 C7 C8 C13 141.0(4)
O2 C7 C8 C13 -105.6(4)
C6 C7 C8 C13 9.0(6)
C18 C7 C8 C9 -39.6(5)
O2 C7 C8 C9 73.7(5)
C6 C7 C8 C9 -171.7(4)
C13 C8 C9 C10 -0.3(6)
C7 C8 C9 C10 -179.7(4)
C8 C9 C10 C11 -1.4(7)
C14 N1 C11 C12 174.3(4)
C16 N1 C11 C12 2.9(6)
C14 N1 C11 C10 -9.5(6)
C16 N1 C11 C10 179.0(4)
C9 C10 C11 N1 -173.3(4)
C9 C10 C11 C12 3.0(6)
N1 C11 C12 C13 173.2(4)
C10 C11 C12 C13 -3.1(6)
C9 C8 C13 O1 -179.1(4)
C7 C8 C13 O1 0.3(6)
C9 C8 C13 C12 0.2(6)
C7 C8 C13 C12 179.6(4)
C1 O1 C13 C8 -7.1(6)
C1 O1 C13 C12 173.5(4)
C11 C12 C13 C8 1.6(7)
C11 C12 C13 O1 -179.1(4)
C11 N1 C14 C15 -77.4(5)
C16 N1 C14 C15 94.2(5)
C11 N1 C16 C17 76.2(5)
C14 N1 C16 C17 -95.4(5)
C8 C7 C18 C23 122.5(4)
O2 C7 C18 C23 4.4(4)
C6 C7 C18 C23 -107.9(4)
C8 C7 C18 C19 -54.7(6)
O2 C7 C18 C19 -172.8(4)
C6 C7 C18 C19 74.9(6)
C23 C18 C19 C20 0.8(6)
C7 C18 C19 C20 177.7(4)
C18 C19 C20 C21 -0.7(6)
C19 C20 C21 C22 0.4(7)
C20 C21 C22 C23 -0.2(6)
C19 C18 C23 C22 -0.7(6)
C7 C18 C23 C22 -178.1(4)
C19 C18 C23 C24 177.7(4)
C7 C18 C23 C24 0.3(5)
C21 C22 C23 C18 0.4(6)
C21 C22 C23 C24 -177.7(4)
C7 O2 C24 O3 -171.6(4)
C7 O2 C24 C23 8.4(4)
C18 C23 C24 O3 174.5(4)
C22 C23 C24 O3 -7.2(8)
C18 C23 C24 O2 -5.4(5)
C22 C23 C24 O2 172.8(4)
C37 O4 C25 C26 -177.1(4)
C37 O4 C25 C30 4.2(6)
O4 C25 C26 C27 -177.7(4)
C30 C25 C26 C27 1.1(6)
C25 C26 C27 C28 1.1(7)
C25 C26 C27 Br2 -178.9(3)
C26 C27 C28 C29 -2.1(7)
Br2 C27 C28 C29 177.9(3)
C27 C28 C29 C30 1.0(7)
O4 C25 C30 C29 176.6(4)
C26 C25 C30 C29 -2.1(6)
O4 C25 C30 C31 -4.8(6)
C26 C25 C30 C31 176.5(4)
C28 C29 C30 C25 1.0(7)
C28 C29 C30 C31 -177.6(4)
C48 O5 C31 C32 -116.1(4)
C48 O5 C31 C30 122.8(3)
C48 O5 C31 C42 3.5(4)
C25 C30 C31 O5 122.8(4)
C29 C30 C31 O5 -58.7(5)
C25 C30 C31 C32 3.3(5)
C29 C30 C31 C32 -178.2(4)
C25 C30 C31 C42 -124.7(4)
C29 C30 C31 C42 53.8(5)
O5 C31 C32 C37 -121.2(4)
C30 C31 C32 C37 -1.6(5)
C42 C31 C32 C37 126.2(4)
O5 C31 C32 C33 60.6(5)
C30 C31 C32 C33 -179.8(4)
C42 C31 C32 C33 -52.0(5)
C37 C32 C33 C34 0.9(6)
C31 C32 C33 C34 179.1(4)
C32 C33 C34 C35 -1.1(7)
C38 N2 C35 C36 168.1(4)
C40 N2 C35 C36 -10.5(6)
C38 N2 C35 C34 -11.8(6)
C40 N2 C35 C34 169.5(4)
C33 C34 C35 N2 -179.9(4)
C33 C34 C35 C36 0.1(6)
N2 C35 C36 C37 -178.9(4)
C34 C35 C36 C37 1.1(6)
C25 O4 C37 C32 -2.4(6)
C25 O4 C37 C36 176.8(4)
C33 C32 C37 O4 179.5(4)
C31 C32 C37 O4 1.3(6)
C33 C32 C37 C36 0.4(6)
C31 C32 C37 C36 -177.9(4)
C35 C36 C37 O4 179.4(4)
C35 C36 C37 C32 -1.4(7)
C35 N2 C38 C39 91.9(5)
C40 N2 C38 C39 -89.4(5)
C35 N2 C40 C41 90.8(5)
C38 N2 C40 C41 -87.9(5)
O5 C31 C42 C47 -5.1(4)
C32 C31 C42 C47 111.4(4)
C30 C31 C42 C47 -121.7(4)
O5 C31 C42 C43 175.9(4)
C32 C31 C42 C43 -67.6(6)
C30 C31 C42 C43 59.3(6)
C47 C42 C43 C44 -1.4(7)
C31 C42 C43 C44 177.5(4)
C42 C43 C44 C45 -1.4(7)
C43 C44 C45 C46 3.4(7)
C44 C45 C46 C47 -2.4(6)
C43 C42 C47 C46 2.4(7)
C31 C42 C47 C46 -176.7(4)
C43 C42 C47 C48 -176.1(4)
C31 C42 C47 C48 4.8(5)
C45 C46 C47 C42 -0.4(6)
C45 C46 C47 C48 177.6(4)
C31 O5 C48 O6 179.9(4)
C31 O5 C48 C47 -0.9(4)
C42 C47 C48 O6 176.6(4)
C46 C47 C48 O6 -1.7(8)
C42 C47 C48 O5 -2.5(5)
C46 C47 C48 O5 179.2(4)

_cod_database_fobs_code 2242130
